data_1530330
loop_
_publ_author_name
'Maeland, A.J.'
'Lukacevic, E.'
'Santoro, A.'
'Rush, J.J.'

_publ_section_title
;
 Neutron powder diffraction and inelastic scattering study of the
 structures of Zr2 Pd, Zr2 Pd D1.70 and Zr2 Pd D1.96
;
_journal_name_full 'Journal of the Less-Common Metals'
_journal_page_first 77
_journal_page_last 91
_journal_volume 129
_journal_year 1987
_chemical_formula_sum 'D1.7 Pd Zr2'
_chemical_name_systematic 'Zr2 Pd D1.70'
_space_group_IT_number 139
_symmetry_space_group_name_Hall '-I 4 2'
_symmetry_space_group_name_H-M 'I 4/m m m'
_cell_angle_alpha 90
_cell_angle_beta 90
_cell_angle_gamma 90
_cell_formula_units_Z 2
_cell_length_a 3.3207
_cell_length_b 3.3207
_cell_length_c 11.6058
_cell_volume 127.978
_citation_journal_id_ASTM JCOMAH
_cod_data_source_file Maeland_JCOMAH_1987_1389.cif
_cod_data_source_block D1.7Pd1Zr2
_cod_original_cell_volume 127.9777
_cod_original_formula_sum 'D1.7 Pd1 Zr2'
_cod_database_code 1530330

loop_
_symmetry_equiv_pos_as_xyz
x,y,z
-y,x,z
-x,-y,z
y,-x,z
x,-y,-z
y,x,-z
-x,y,-z
-y,-x,-z
-x,-y,-z
y,-x,-z
x,y,-z
-y,x,-z
-x,y,z
-y,-x,z
x,-y,z
y,x,z
x+1/2,y+1/2,z+1/2
-y+1/2,x+1/2,z+1/2
-x+1/2,-y+1/2,z+1/2
y+1/2,-x+1/2,z+1/2
x+1/2,-y+1/2,-z+1/2
y+1/2,x+1/2,-z+1/2
-x+1/2,y+1/2,-z+1/2
-y+1/2,-x+1/2,-z+1/2
-x+1/2,-y+1/2,-z+1/2
y+1/2,-x+1/2,-z+1/2
x+1/2,y+1/2,-z+1/2
-y+1/2,x+1/2,-z+1/2
-x+1/2,y+1/2,z+1/2
-y+1/2,-x+1/2,z+1/2
x+1/2,-y+1/2,z+1/2
y+1/2,x+1/2,z+1/2

loop_
_atom_site_label
_atom_site_type_symbol
_atom_site_fract_x
_atom_site_fract_y
_atom_site_fract_z
_atom_site_occupancy
_atom_site_U_iso_or_equiv
D1 D 0 0.5 0.25 0.851 0.0
Pd1 Pd 0 0 0 1 0.0
Zr1 Zr 0 0 0.3566 1 0.0
